data_4114400
loop_
_publ_author_name
'Suzanne A. Blum'
'Patrick J. Walsh'
'Robert G. Bergman'

_publ_section_title
;
 Epoxide-Opening and Group-Transfer Reactions Mediated by Monomeric
 Zirconium Imido Complexes
;
_journal_name_full 'Journal of the American Chemical Society'
_journal_page_first 14276
_journal_page_last 14277
_journal_paper_doi 10.1021/ja037267t
_journal_volume 125
_journal_year 2003
_chemical_formula_moiety 'C21 H29 N O Zr '
_chemical_formula_sum 'C21 H29 N O Zr'
_chemical_formula_weight 402.69
_space_group_IT_number 9
_symmetry_cell_setting monoclinic
_symmetry_Int_Tables_number 9
_symmetry_space_group_name_Hall 'C -2yc'
_symmetry_space_group_name_H-M 'C 1 c 1'
_audit_creation_date 'Thu Aug 22 14:44:34 2002'
_audit_creation_method 'by teXsan'
_cell_angle_alpha 90
_cell_angle_beta 108.288(2)
_cell_angle_gamma 90
_cell_formula_units_Z 4
_cell_length_a 9.880(1)
_cell_length_b 24.145(3)
_cell_length_c 8.214(1)
_cell_measurement_reflns_used 1763
_cell_measurement_temperature 143.2
_cell_measurement_theta_max 22.5
_cell_measurement_theta_min 1.8
_cell_volume 1860.5(4)
_computing_cell_refinement 'Bruker SAINT v5.04'
_computing_data_collection 'Bruker SMART v5.0'
_computing_data_reduction 'Bruker SAINT v5.04'
_computing_publication_material teXsan
_computing_structure_refinement teXsan
_computing_structure_solution SIR97
_diffrn_measured_fraction_theta_full 1.5097
_diffrn_measured_fraction_theta_max 1.5097
_diffrn_measurement_device_type 'SMART CCD'
_diffrn_measurement_method \w-scan
_diffrn_radiation_type 'Mo K\a'
_diffrn_radiation_wavelength 0.7107
_diffrn_reflns_av_R_equivalents 0.045
_diffrn_reflns_limit_h_max 11
_diffrn_reflns_limit_h_min -11
_diffrn_reflns_limit_k_max 27
_diffrn_reflns_limit_k_min 0
_diffrn_reflns_limit_l_max 9
_diffrn_reflns_limit_l_min -6
_diffrn_reflns_number 2457
_diffrn_reflns_theta_full 24.72
_diffrn_reflns_theta_max 24.72
_exptl_absorpt_coefficient_mu 0.598
_exptl_absorpt_correction_T_max 0.980
_exptl_absorpt_correction_T_min 0.520
_exptl_absorpt_correction_type empirical
_exptl_absorpt_process_details 'Blessing, 1995'
_exptl_crystal_colour orange
_exptl_crystal_density_diffrn 1.437
_exptl_crystal_description tablet
_exptl_crystal_size_max 0.170
_exptl_crystal_size_mid 0.130
_exptl_crystal_size_min 0.100
_refine_diff_density_max 0.45
_refine_diff_density_min -1.01
_refine_ls_extinction_method none
_refine_ls_goodness_of_fit_ref 1.160
_refine_ls_hydrogen_treatment noref
_refine_ls_number_parameters 215
_refine_ls_number_reflns 1993
_refine_ls_R_factor_gt 0.0387
_refine_ls_shift/su_max 0.0007
_refine_ls_structure_factor_coef F
_refine_ls_weighting_details 'w = 1/[\s^2^(Fo) + 0.00022|Fo|^2^]'
_refine_ls_weighting_scheme calc
_refine_ls_wR_factor_ref 0.0431
_reflns_number_gt 1993
_reflns_number_total 2406
_reflns_threshold_expression F^2^>3.0\s(F^2^)
_cod_data_source_file ja037267tsi20030714_075516.cif
_cod_data_source_block sab423_for_Suzanne_Blum_@_
_cod_original_cell_volume 1860.6(4)
_cod_original_sg_symbol_H-M 'C c '
_cod_original_formula_sum 'C21 H29 N O Zr '
_cod_database_code 4114400

loop_
_symmetry_equiv_pos_as_xyz
x,y,z
x,-y,1/2+z
1/2+x,1/2+y,z
1/2+x,1/2-y,1/2+z

loop_
_atom_site_label
_atom_site_type_symbol
_atom_site_fract_x
_atom_site_fract_y
_atom_site_fract_z
_atom_site_U_iso_or_equiv
_atom_site_adp_type
_atom_site_occupancy
_atom_site_calc_flag
_atom_site_refinement_flags
Zr1 Zr 0.0646 0.61946(2) 0.2508 0.0160(1) Uani 1.00 d .
O1 O 0.1772(4) 0.5749(2) 0.4482(6) 0.019(1) Uani 1.00 d .
N1 N 0.2678(6) 0.6373(2) 0.2459(8) 0.016(2) Uani 1.00 d .
C1 C 0.3136(9) 0.5560(3) 0.447(1) 0.028(2) Uani 1.00 d .
C2 C 0.4214(7) 0.5582(3) 0.6242(9) 0.025(2) Uani 1.00 d .
C3 C 0.5580(8) 0.5286(3) 0.620(1) 0.035(2) Uani 1.00 d .
C4 C 0.6232(8) 0.5710(3) 0.5211(10) 0.031(2) Uani 1.00 d .
C5 C 0.5129(7) 0.6173(3) 0.4780(9) 0.026(2) Uani 1.00 d .
C6 C 0.3778(7) 0.5952(3) 0.3381(9) 0.022(2) Uani 1.00 d .
C7 C 0.4649(7) 0.6187(3) 0.6374(9) 0.028(2) Uani 1.00 d .
C8 C 0.3170(8) 0.6790(3) 0.1424(9) 0.022(2) Uani 1.00 d .
C9 C 0.3690(8) 0.7314(3) 0.246(1) 0.036(2) Uani 1.00 d .
C10 C 0.4330(8) 0.6568(3) 0.0693(10) 0.034(2) Uani 1.00 d .
C11 C 0.1875(8) 0.6937(3) -0.013(1) 0.036(2) Uani 1.00 d .
C12 C 0.0765(8) 0.6983(3) 0.466(1) 0.044(3) Uani 1.00 d .
C13 C -0.0151(9) 0.6587(3) 0.498(1) 0.041(3) Uani 1.00 d .
C14 C -0.1378(8) 0.6575(4) 0.358(1) 0.034(3) Uani 1.00 d .
C15 C -0.1242(8) 0.6952(3) 0.238(1) 0.036(2) Uani 1.00 d .
C16 C 0.0095(9) 0.7216(3) 0.304(1) 0.046(3) Uani 1.00 d .
C17 C 0.0267(8) 0.5255(3) 0.098(1) 0.033(2) Uani 1.00 d .
C18 C -0.1020(8) 0.5356(3) 0.137(1) 0.031(2) Uani 1.00 d .
C19 C -0.1708(9) 0.5808(4) 0.036(1) 0.038(3) Uani 1.00 d .
C20 C -0.0842(8) 0.5996(3) -0.0584(10) 0.030(2) Uani 1.00 d .
C21 C 0.0351(8) 0.5640(3) -0.0216(9) 0.032(2) Uani 1.00 d .
C100 C -0.0383 0.6862 0.3718 0.0025 Uiso 0.00 d P
C101 C -0.0589 0.5611 0.0384 0.0025 Uiso 0.00 d P
H1 H 0.3064 0.5194 0.4031 0.0336 Uiso 1.00 calc .
H2 H 0.3860 0.5458 0.7129 0.0301 Uiso 1.00 calc .
H3 H 0.6207 0.5222 0.7322 0.0425 Uiso 1.00 calc .
H4 H 0.5367 0.4944 0.5599 0.0425 Uiso 1.00 calc .
H5 H 0.7131 0.5842 0.5917 0.0373 Uiso 1.00 calc .
H6 H 0.6335 0.5550 0.4200 0.0373 Uiso 1.00 calc .
H7 H 0.5474 0.6516 0.4507 0.0308 Uiso 1.00 calc .
H8 H 0.4057 0.5739 0.2567 0.0266 Uiso 1.00 calc .
H9 H 0.3875 0.6433 0.6268 0.0332 Uiso 1.00 calc .
H10 H 0.5401 0.6271 0.7393 0.0332 Uiso 1.00 calc .
H11 H 0.4461 0.7225 0.3456 0.0430 Uiso 1.00 calc .
H12 H 0.4001 0.7573 0.1782 0.0430 Uiso 1.00 calc .
H13 H 0.2934 0.7471 0.2791 0.0430 Uiso 1.00 calc .
H14 H 0.3983 0.6248 0.0017 0.0413 Uiso 1.00 calc .
H15 H 0.4561 0.6845 0.0003 0.0413 Uiso 1.00 calc .
H16 H 0.5158 0.6474 0.1611 0.0413 Uiso 1.00 calc .
H17 H 0.1142 0.7087 0.0257 0.0434 Uiso 1.00 calc .
H18 H 0.2149 0.7202 -0.0822 0.0434 Uiso 1.00 calc .
H19 H 0.1536 0.6612 -0.0784 0.0434 Uiso 1.00 calc .
H20 H 0.1681 0.7078 0.5415 0.0529 Uiso 1.00 calc .
H21 H 0.0036 0.6365 0.5976 0.0488 Uiso 1.00 calc .
H22 H -0.2183 0.6345 0.3467 0.0412 Uiso 1.00 calc .
H23 H -0.1926 0.7022 0.1290 0.0430 Uiso 1.00 calc .
H24 H 0.0470 0.7498 0.2499 0.0546 Uiso 1.00 calc .
H25 H 0.0945 0.4973 0.1465 0.0398 Uiso 1.00 calc .
H26 H -0.1352 0.5155 0.2169 0.0368 Uiso 1.00 calc .
H27 H -0.2604 0.5959 0.0331 0.0458 Uiso 1.00 calc .
H28 H -0.1024 0.6305 -0.1336 0.0357 Uiso 1.00 calc .
H29 H 0.1095 0.5664 -0.0718 0.0384 Uiso 1.00 calc .

loop_
_atom_site_aniso_label
_atom_site_aniso_U_11
_atom_site_aniso_U_22
_atom_site_aniso_U_33
_atom_site_aniso_U_12
_atom_site_aniso_U_13
_atom_site_aniso_U_23
Zr1 0.0141(3) 0.0178(3) 0.0168(3) -0.0009(6) 0.0056(2) -0.0023(6)
O1 0.011(2) 0.022(3) 0.025(3) -0.001(2) 0.005(2) 0.006(2)
N1 0.018(3) 0.017(3) 0.015(3) -0.007(2) 0.008(3) 0.005(2)
C1 0.023(4) 0.034(5) 0.026(5) -0.006(4) 0.008(4) 0.006(4)
C2 0.025(4) 0.033(4) 0.019(4) 0.002(3) 0.009(3) 0.007(3)
C3 0.030(4) 0.039(5) 0.030(5) 0.000(4) 0.000(4) 0.009(4)
C4 0.025(4) 0.040(5) 0.026(4) -0.005(4) 0.004(4) 0.004(3)
C5 0.019(3) 0.036(4) 0.022(4) 0.000(4) 0.006(3) 0.003(4)
C6 0.020(4) 0.024(4) 0.024(4) -0.001(3) 0.010(3) -0.006(3)
C7 0.030(4) 0.035(4) 0.015(4) -0.001(4) 0.002(3) -0.005(3)
C8 0.018(4) 0.030(5) 0.017(4) -0.004(3) 0.006(3) 0.008(3)
C9 0.038(5) 0.030(4) 0.042(5) -0.009(4) 0.016(4) 0.002(4)
C10 0.034(5) 0.048(5) 0.029(5) -0.005(4) 0.021(4) 0.011(4)
C11 0.035(5) 0.041(5) 0.029(5) -0.004(4) 0.005(4) 0.017(4)
C12 0.034(5) 0.036(5) 0.060(7) 0.011(4) 0.011(5) -0.032(5)
C13 0.046(5) 0.045(6) 0.040(6) 0.009(4) 0.026(5) -0.011(4)
C14 0.020(5) 0.043(6) 0.048(6) 0.015(4) 0.021(4) -0.004(5)
C15 0.036(5) 0.036(5) 0.038(5) 0.020(4) 0.016(4) 0.005(4)
C16 0.053(6) 0.019(4) 0.082(8) 0.008(4) 0.048(6) -0.005(4)
C17 0.034(5) 0.030(4) 0.031(5) -0.006(4) 0.005(4) -0.012(4)
C18 0.030(4) 0.026(4) 0.033(5) -0.009(4) 0.005(4) -0.004(3)
C19 0.015(5) 0.050(7) 0.034(5) -0.004(4) -0.015(4) -0.007(5)
C20 0.031(5) 0.032(4) 0.017(4) 0.000(4) -0.005(4) 0.000(3)
C21 0.034(5) 0.043(5) 0.019(4) -0.005(4) 0.009(4) -0.020(4)

loop_
_atom_type_symbol
_atom_type_description
_atom_type_scat_dispersion_real
_atom_type_scat_dispersion_imag
_atom_type_scat_source
Zr Zr -2.967 0.560
;International Tables for Crystallography
(1992, Vol. C, Tables 4.2.6.8 and 6.1.1.1)
;
O O 0.011 0.006
;International Tables for Crystallography
(1992, Vol. C, Tables 4.2.6.8 and 6.1.1.1)
;
N N 0.006 0.003
;International Tables for Crystallography
(1992, Vol. C, Tables 4.2.6.8 and 6.1.1.1)
;
C C 0.003 0.002
;International Tables for Crystallography
(1992, Vol. C, Tables 4.2.6.8 and 6.1.1.1)
;
H H 0.000 0.000
;International Tables for Crystallography
(1992, Vol. C, Table 6.1.1.2)
;

loop_
_geom_angle_atom_site_label_1
_geom_angle_atom_site_label_2
_geom_angle_atom_site_label_3
_geom_angle
O1 ZR1 N1 80.1(2)
O1 ZR1 C100 103.9(1)
O1 ZR1 C101 108.7(1)
N1 ZR1 C100 115.3(1)
N1 ZR1 C101 113.8(2)
C100 ZR1 C101 124.320(6)
ZR1 O1 C1 117.3(4)
ZR1 N1 C6 113.7(4)
ZR1 N1 C8 130.0(4)
C6 N1 C8 115.3(5)
O1 C1 C2 111.3(6)
O1 C1 C6 111.4(6)
C2 C1 C6 103.9(6)
C1 C2 C3 108.7(6)
C1 C2 C7 101.5(6)
C3 C2 C7 102.6(5)
C2 C3 C4 102.5(6)
C3 C4 C5 102.7(6)
C4 C5 C6 107.8(6)
C4 C5 C7 102.1(6)
C6 C5 C7 102.5(5)
N1 C6 C1 109.6(6)
N1 C6 C5 117.2(5)
C1 C6 C5 101.1(6)
C2 C7 C5 94.2(5)
N1 C8 C9 110.8(6)
N1 C8 C10 113.6(6)
N1 C8 C11 107.0(6)
C9 C8 C10 110.1(6)
C9 C8 C11 108.6(6)
C10 C8 C11 106.4(6)
C13 C12 C16 108.1(7)
C12 C13 C14 108.2(8)
C13 C14 C15 108.8(7)
C14 C15 C16 108.0(8)
C12 C16 C15 106.9(7)
C18 C17 C21 107.7(7)
C17 C18 C19 107.3(7)
C18 C19 C20 108.2(7)
C19 C20 C21 107.4(7)
C17 C21 C20 109.2(7)
ZR1 C100 C12 89.6(3)
ZR1 C100 C13 89.6(4)
ZR1 C100 C14 90.8(4)
ZR1 C100 C15 90.6(4)
ZR1 C100 C16 90.5(3)
ZR1 C101 C17 89.4(3)
ZR1 C101 C18 91.0(3)
ZR1 C101 C19 92.0(4)
ZR1 C101 C20 88.8(3)
ZR1 C101 C21 88.8(3)

loop_
_geom_bond_atom_site_label_1
_geom_bond_atom_site_label_2
_geom_bond_distance
_geom_bond_publ_flag
ZR1 O1 1.972(4) yes
ZR1 N1 2.066(5) yes
ZR1 C12 2.577(7) yes
ZR1 C13 2.575(8) yes
ZR1 C14 2.593(8) yes
ZR1 C15 2.590(7) yes
ZR1 C16 2.593(7) yes
ZR1 C17 2.561(7) yes
ZR1 C18 2.592(7) yes
ZR1 C19 2.610(8) yes
ZR1 C20 2.549(7) yes
ZR1 C21 2.545(7) yes
ZR1 C100 2.2923(4) yes
ZR1 C101 2.2768(3) yes
O1 C1 1.426(9) yes
N1 C6 1.507(9) yes
N1 C8 1.494(9) yes
C1 C2 1.51(1) yes
C1 C6 1.57(1) yes
C2 C3 1.537(10) yes
C2 C7 1.518(9) yes
C3 C4 1.56(1) yes
C4 C5 1.522(10) yes
C5 C6 1.557(9) yes
C5 C7 1.53(1) yes
C8 C9 1.52(1) yes
C8 C10 1.55(1) yes
C8 C11 1.54(1) yes
C12 C13 1.39(1) yes
C12 C16 1.41(1) yes
C12 C100 1.192(8) yes
C13 C14 1.38(1) yes
C13 C100 1.189(9) yes
C14 C15 1.38(1) yes
C14 C100 1.180(8) yes
C15 C16 1.41(1) yes
C15 C100 1.181(8) yes
C16 C100 1.194(8) yes
C17 C18 1.43(1) yes
C17 C21 1.38(1) yes
C17 C101 1.197(7) yes
C18 C19 1.41(1) yes
C18 C101 1.199(8) yes
C19 C20 1.40(1) yes
C19 C101 1.199(9) yes
C20 C21 1.41(1) yes
C20 C101 1.198(8) yes
C21 C101 1.183(8) yes

loop_
_geom_contact_atom_site_label_1
_geom_contact_atom_site_label_2
_geom_contact_distance
_geom_contact_site_symmetry_2
ZR1 C12 2.577(7) .
ZR1 C13 2.575(8) .
ZR1 C14 2.593(8) .
ZR1 C15 2.590(7) .
ZR1 C16 2.593(7) .
ZR1 C17 2.561(7) .
ZR1 C18 2.592(7) .
ZR1 C19 2.610(8) .
ZR1 C20 2.549(7) .
ZR1 C21 2.545(7) .
O1 C17 3.281(8) 2_565

loop_
_geom_torsion_atom_site_label_1
_geom_torsion_atom_site_label_2
_geom_torsion_atom_site_label_3
_geom_torsion_atom_site_label_4
_geom_torsion
ZR1 O1 C1 C2 142.0(5)
ZR1 O1 C1 C6 26.6(7)
ZR1 N1 C6 C1 -12.3(7)
ZR1 N1 C6 C5 -126.7(5)
ZR1 N1 C8 C9 97.5(6)
ZR1 N1 C8 C10 -137.9(5)
ZR1 N1 C8 C11 -20.8(9)
ZR1 C100 C12 C13 -89.7(4)
ZR1 C100 C12 C16 90.6(4)
ZR1 C100 C13 C12 89.7(4)
ZR1 C100 C13 C14 -91.0(5)
ZR1 C100 C14 C13 89.3(4)
ZR1 C100 C14 C15 -90.4(4)
ZR1 C100 C15 C14 90.7(5)
ZR1 C100 C15 C16 -90.3(4)
ZR1 C100 C16 C12 -89.5(4)
ZR1 C100 C16 C15 90.5(4)
ZR1 C101 C17 C18 91.2(4)
ZR1 C101 C17 C21 -89.0(4)
ZR1 C101 C18 C17 -89.1(4)
ZR1 C101 C18 C19 91.8(4)
ZR1 C101 C19 C18 -90.4(4)
ZR1 C101 C19 C20 88.0(4)
ZR1 C101 C20 C19 -92.5(4)
ZR1 C101 C20 C21 89.2(4)
ZR1 C101 C21 C17 89.8(4)
ZR1 C101 C21 C20 -89.1(4)
O1 ZR1 C100 C12 53.5(5)
O1 ZR1 C100 C13 -18.1(4)
O1 ZR1 C100 C14 -89.6(5)
O1 ZR1 C100 C15 -161.3(4)
O1 ZR1 C100 C16 125.7(5)
O1 ZR1 C101 C17 -23.5(4)
O1 ZR1 C101 C18 49.6(4)
O1 ZR1 C101 C19 121.7(5)
O1 ZR1 C101 C20 -166.9(4)
O1 ZR1 C101 C21 -94.1(4)
O1 C1 C2 C3 170.8(5)
O1 C1 C2 C7 -81.5(7)
O1 C1 C6 N1 -7.8(8)
O1 C1 C6 C5 116.5(6)
N1 ZR1 O1 C1 -26.8(5)
N1 ZR1 C100 C12 -32.0(5)
N1 ZR1 C100 C13 -103.6(5)
N1 ZR1 C100 C14 -175.1(5)
N1 ZR1 C100 C15 113.2(5)
N1 ZR1 C100 C16 40.2(5)
N1 ZR1 C101 C17 63.8(4)
N1 ZR1 C101 C18 136.8(4)
N1 ZR1 C101 C19 -151.1(5)
N1 ZR1 C101 C20 -79.7(4)
N1 ZR1 C101 C21 -6.9(4)
N1 C6 C1 C2 -127.8(6)
N1 C6 C5 C4 -166.2(6)
N1 C6 C5 C7 86.6(7)
C1 C2 C3 C4 73.3(7)
C1 C2 C7 C5 -57.4(6)
C1 C6 N1 C8 177.6(6)
C1 C6 C5 C4 74.7(7)
C1 C6 C5 C7 -32.5(7)
C2 C1 C6 C5 -3.4(7)
C2 C3 C4 C5 -2.0(7)
C2 C7 C5 C4 -56.4(6)
C2 C7 C5 C6 55.1(6)
C3 C2 C1 C6 -69.2(7)
C3 C2 C7 C5 55.0(6)
C3 C4 C5 C6 -70.7(7)
C3 C4 C5 C7 36.7(7)
C4 C3 C2 C7 -33.6(7)
C5 C6 N1 C8 63.1(8)
C6 N1 C8 C9 -94.3(7)
C6 N1 C8 C10 30.3(8)
C6 N1 C8 C11 147.4(6)
C6 C1 C2 C7 38.5(7)
C8 N1 ZR1 C100 -70.1(6)
C8 N1 ZR1 C101 82.9(6)
C12 C13 C14 C15 0(1)
C12 C16 C15 C14 0.8(9)
C13 C12 C16 C15 -0.3(9)
C13 C14 C15 C16 -1.1(10)
C14 C13 C12 C16 -0.3(9)
C17 C18 C19 C20 -2.1(9)
C17 C21 C20 C19 -2.5(9)
C18 C17 C21 C20 1.2(8)
C18 C19 C20 C21 2.8(9)
C19 C18 C17 C21 0.6(8)
